data_7025570
loop_
_publ_author_name
'Guo, Xiaofang'
'Zhu, Kaiyue'
'Li, Zifeng'
'Li, Gang'
'Lu, Huijie'
'Zang, Shuangquan'
'Hou, Hongwei'

_publ_section_title
;
 An unprecedented 2-D cluster polymer constructed from unique
 mixed-valence Cu(I)6Cu(II)6 subunits.
;
_journal_issue 24
_journal_name_full 'Dalton transactions (Cambridge, England : 2003)'
_journal_page_first 5611
_journal_page_last 5613
_journal_paper_doi 10.1039/c001831g
_journal_volume 39
_journal_year 2010
_chemical_formula_sum 'C66 H60 Ho2 N14 O20 S4'
_chemical_formula_weight 1827.38
_chemical_name_systematic
;
?
;
_space_group_IT_number 2
_symmetry_cell_setting triclinic
_symmetry_space_group_name_Hall '-P 1'
_symmetry_space_group_name_H-M 'P -1'
_atom_sites_solution_hydrogens geom
_atom_sites_solution_primary direct
_atom_sites_solution_secondary difmap
_audit_creation_method SHELXL-97
_cell_angle_alpha 63.62(3)
_cell_angle_beta 86.44(3)
_cell_angle_gamma 70.70(3)
_cell_formula_units_Z 1
_cell_length_a 10.865(2)
_cell_length_b 13.541(3)
_cell_length_c 14.535(3)
_cell_measurement_reflns_used 3871
_cell_measurement_temperature 291(2)
_cell_measurement_theta_max 24.76
_cell_measurement_theta_min 2.41
_cell_volume 1799.0(9)
_computing_cell_refinement 'Bruker SMART'
_computing_data_collection 'Bruker SMART'
_computing_data_reduction 'Bruker SAINT'
_computing_molecular_graphics 'Bruker SHELXTL'
_computing_publication_material 'Bruker SHELXTL'
_computing_structure_refinement 'SHELXL-97 (Sheldrick, 1997)'
_computing_structure_solution 'SHELXS-97 (Sheldrick, 1990)'
_diffrn_ambient_temperature 291(2)
_diffrn_detector_area_resol_mean 0
_diffrn_measured_fraction_theta_full 0.989
_diffrn_measured_fraction_theta_max 0.989
_diffrn_measurement_device_type 'BRUKER SMART APEX II'
_diffrn_measurement_method 'Oscillation frames'
_diffrn_radiation_monochromator graphite
_diffrn_radiation_source 'fine-focus sealed tube'
_diffrn_radiation_type MoK\a
_diffrn_radiation_wavelength 0.71073
_diffrn_reflns_av_R_equivalents 0.0225
_diffrn_reflns_av_sigmaI/netI 0.0471
_diffrn_reflns_limit_h_max 13
_diffrn_reflns_limit_h_min -11
_diffrn_reflns_limit_k_max 16
_diffrn_reflns_limit_k_min -13
_diffrn_reflns_limit_l_max 17
_diffrn_reflns_limit_l_min -17
_diffrn_reflns_number 10367
_diffrn_reflns_theta_full 26.00
_diffrn_reflns_theta_max 26.00
_diffrn_reflns_theta_min 1.57
_diffrn_standards_decay_% 0
_diffrn_standards_interval_count 0
_diffrn_standards_interval_time 0
_diffrn_standards_number 0
_exptl_absorpt_coefficient_mu 2.382
_exptl_absorpt_correction_T_max 0.7164
_exptl_absorpt_correction_T_min 0.6738
_exptl_absorpt_correction_type multi-scan
_exptl_absorpt_process_details sadabs
_exptl_crystal_colour PINK
_exptl_crystal_density_diffrn 1.687
_exptl_crystal_density_method 'not measured'
_exptl_crystal_description PRISMATIC
_exptl_crystal_F_000 912
_exptl_crystal_size_max 0.18
_exptl_crystal_size_mid 0.16
_exptl_crystal_size_min 0.15
_refine_diff_density_max 0.637
_refine_diff_density_min -0.557
_refine_diff_density_rms 0.092
_refine_ls_extinction_method none
_refine_ls_goodness_of_fit_ref 1.005
_refine_ls_hydrogen_treatment mixed
_refine_ls_matrix_type full
_refine_ls_number_parameters 496
_refine_ls_number_reflns 6992
_refine_ls_number_restraints 1
_refine_ls_restrained_S_all 1.005
_refine_ls_R_factor_all 0.0409
_refine_ls_R_factor_gt 0.0315
_refine_ls_shift/su_max 0.002
_refine_ls_shift/su_mean 0.000
_refine_ls_structure_factor_coef Fsqd
_refine_ls_weighting_details 'calc w=1/[\s^2^(Fo^2^)+(0.0284P)^2^+0.6070P] where P=(Fo^2^+2Fc^2^)/3'
_refine_ls_weighting_scheme calc
_refine_ls_wR_factor_gt 0.0642
_refine_ls_wR_factor_ref 0.0674
_reflns_number_gt 6050
_reflns_number_total 6992
_reflns_threshold_expression >2sigma(I)
_cod_data_source_file c001831g.txt
_cod_data_source_block a
_cod_depositor_comments
;
The following automatic conversions were performed:

'_symmetry_cell_setting' value 'Triclinic' changed to 'triclinic'
according to /home/saulius/struct/CIF-dictionaries/cif_core.dic
dictionary named 'cif_core.dic' version 2.4.2 from
2011-04-26.

'_exptl_absorpt_correction_type' value 'Multi-scan'
changed to 'multi-scan' according to
/home/saulius/struct/CIF-dictionaries/cif_core.dic dictionary named
'cif_core.dic' version 2.4.2 from 2011-04-26.

Automatic conversion script
Id: cif_fix_values 1891 2012-01-12 08:04:46Z andrius 
;
_cod_original_cell_volume 1798.9(6)
_cod_original_sg_symbol_H-M P-1
_cod_database_code 7025570

loop_
_symmetry_equiv_pos_as_xyz
'x, y, z'
'-x, -y, -z'

loop_
_atom_site_label
_atom_site_type_symbol
_atom_site_fract_x
_atom_site_fract_y
_atom_site_fract_z
_atom_site_U_iso_or_equiv
_atom_site_adp_type
_atom_site_occupancy
_atom_site_symmetry_multiplicity
_atom_site_calc_flag
_atom_site_refinement_flags
Ho1 Ho 1.595762(17) 0.838926(14) 0.531817(13) 0.02809(6) Uani 1 1 d .
S1 S 1.01476(12) 0.95400(14) 0.30162(11) 0.0661(4) Uani 1 1 d .
S2 S 1.47243(11) 1.08111(11) 0.11139(10) 0.0518(3) Uani 1 1 d .
O1 O 1.3743(3) 0.8458(3) 0.1457(2) 0.0533(8) Uani 1 1 d .
O2 O 1.3926(2) 1.0106(2) 0.43700(19) 0.0335(6) Uani 1 1 d .
O3 O 1.4365(3) 0.8555(2) 0.4116(2) 0.0390(6) Uani 1 1 d .
O4 O 1.9048(3) 0.8967(3) 0.1182(3) 0.0698(10) Uani 1 1 d .
O5 O 1.6486(3) 0.9627(2) 0.37680(19) 0.0363(6) Uani 1 1 d .
O6 O 1.5480(3) 1.1490(2) 0.3479(2) 0.0380(6) Uani 1 1 d .
O7 O 1.8399(3) 0.7985(3) 0.5643(2) 0.0544(8) Uani 1 1 d .
O8 O 1.7401(3) 0.7082(3) 0.6886(2) 0.0519(8) Uani 1 1 d .
O9 O 1.9512(3) 0.6620(3) 0.7100(3) 0.0771(11) Uani 1 1 d .
O10 O 2.1631(5) 0.7577(6) 0.6804(4) 0.1237(17) Uani 1 1 d .
H10 H 2.1070 0.7272 0.6883 0.186 Uiso 1 1 calc R
N1 N 1.1643(3) 0.8690(3) 0.1870(3) 0.0431(9) Uani 1 1 d .
N2 N 1.2500(3) 0.9649(3) 0.2484(3) 0.0357(8) Uani 1 1 d .
N3 N 1.6885(3) 0.9307(3) 0.0945(3) 0.0457(9) Uani 1 1 d D
N4 N 1.7160(3) 1.0346(3) 0.1775(2) 0.0365(8) Uani 1 1 d .
N5 N 1.7299(3) 0.6947(3) 0.4674(3) 0.0420(8) Uani 1 1 d .
N6 N 1.5523(3) 0.6448(3) 0.6056(3) 0.0400(8) Uani 1 1 d .
N7 N 1.8462(4) 0.7224(3) 0.6551(3) 0.0473(9) Uani 1 1 d .
C1 C 1.1948(4) 0.6594(4) 0.1670(4) 0.0520(11) Uani 1 1 d .
H1A H 1.1340 0.6764 0.2104 0.062 Uiso 1 1 calc R
C2 C 1.2076(5) 0.5658(4) 0.1473(4) 0.0664(14) Uani 1 1 d .
H2A H 1.1569 0.5185 0.1787 0.080 Uiso 1 1 calc R
C3 C 1.2956(6) 0.5426(5) 0.0813(5) 0.0782(17) Uani 1 1 d .
H3A H 1.3045 0.4793 0.0685 0.094 Uiso 1 1 calc R
C4 C 1.3704(6) 0.6124(5) 0.0343(4) 0.0748(16) Uani 1 1 d .
H4A H 1.4277 0.5978 -0.0120 0.090 Uiso 1 1 calc R
C5 C 1.3603(5) 0.7038(4) 0.0557(3) 0.0552(12) Uani 1 1 d .
H5A H 1.4128 0.7496 0.0254 0.066 Uiso 1 1 calc R
C6 C 1.2726(4) 0.7278(3) 0.1218(3) 0.0395(9) Uani 1 1 d .
C7 C 1.2763(4) 0.8203(4) 0.1505(3) 0.0401(9) Uani 1 1 d .
C8 C 1.1507(4) 0.9317(3) 0.2435(3) 0.0381(9) Uani 1 1 d .
C9 C 1.2561(4) 1.0264(3) 0.3067(3) 0.0372(9) Uani 1 1 d .
H9A H 1.1749 1.0416 0.3380 0.045 Uiso 1 1 calc R
H9B H 1.2648 1.1014 0.2602 0.045 Uiso 1 1 calc R
C10 C 1.3687(4) 0.9584(3) 0.3896(3) 0.0306(8) Uani 1 1 d .
C11 C 1.7782(6) 0.7158(5) 0.0691(5) 0.0843(18) Uani 1 1 d .
H11A H 1.7157 0.7137 0.1160 0.101 Uiso 1 1 calc R
C12 C 1.8071(9) 0.6384(6) 0.0259(6) 0.117(3) Uani 1 1 d .
H12A H 1.7676 0.5816 0.0466 0.140 Uiso 1 1 calc R
C13 C 1.8937(9) 0.6464(7) -0.0468(7) 0.122(4) Uani 1 1 d .
H13A H 1.9096 0.5970 -0.0779 0.146 Uiso 1 1 calc R
C14 C 1.9577(7) 0.7256(6) -0.0748(5) 0.098(2) Uani 1 1 d .
H14A H 2.0160 0.7301 -0.1250 0.118 Uiso 1 1 calc R
C15 C 1.9358(5) 0.8000(5) -0.0279(4) 0.0718(16) Uani 1 1 d .
H15A H 1.9825 0.8510 -0.0434 0.086 Uiso 1 1 calc R
C16 C 1.8428(5) 0.7957(4) 0.0420(4) 0.0566(13) Uani 1 1 d .
C17 C 1.8170(4) 0.8774(4) 0.0887(3) 0.0475(11) Uani 1 1 d .
C18 C 1.6333(4) 1.0142(3) 0.1310(3) 0.0386(9) Uani 1 1 d .
C19 C 1.6708(4) 1.1175(3) 0.2200(3) 0.0366(9) Uani 1 1 d .
H19A H 1.6024 1.1865 0.1716 0.044 Uiso 1 1 calc R
H19B H 1.7429 1.1417 0.2268 0.044 Uiso 1 1 calc R
C20 C 1.6179(4) 1.0710(3) 0.3240(3) 0.0316(8) Uani 1 1 d .
C21 C 1.8167(5) 0.7185(4) 0.4006(4) 0.0586(13) Uani 1 1 d .
H21A H 1.8290 0.7903 0.3775 0.070 Uiso 1 1 calc R
C22 C 1.8909(5) 0.6408(5) 0.3632(5) 0.0780(17) Uani 1 1 d .
H22A H 1.9497 0.6614 0.3150 0.094 Uiso 1 1 calc R
C23 C 1.8761(6) 0.5345(5) 0.3981(5) 0.0815(19) Uani 1 1 d .
H23A H 1.9253 0.4816 0.3742 0.098 Uiso 1 1 calc R
C24 C 1.7877(5) 0.5050(4) 0.4693(4) 0.0604(14) Uani 1 1 d .
C25 C 1.7141(4) 0.5880(3) 0.5027(3) 0.0444(10) Uani 1 1 d .
C26 C 1.6191(4) 0.5627(3) 0.5741(3) 0.0410(10) Uani 1 1 d .
C27 C 1.5988(5) 0.4548(4) 0.6087(4) 0.0518(12) Uani 1 1 d .
C28 C 1.5031(5) 0.4353(4) 0.6753(4) 0.0659(15) Uani 1 1 d .
H28A H 1.4852 0.3660 0.6983 0.079 Uiso 1 1 calc R
C29 C 1.4352(5) 0.5166(4) 0.7073(4) 0.0641(14) Uani 1 1 d .
H29A H 1.3714 0.5036 0.7526 0.077 Uiso 1 1 calc R
C30 C 1.4637(5) 0.6203(4) 0.6702(3) 0.0514(11) Uani 1 1 d .
H30A H 1.4173 0.6756 0.6925 0.062 Uiso 1 1 calc R
C31 C 1.7668(6) 0.3939(5) 0.5106(5) 0.0765(18) Uani 1 1 d .
H31A H 1.8181 0.3365 0.4922 0.092 Uiso 1 1 calc R
C32 C 1.6766(6) 0.3722(4) 0.5736(5) 0.0730(17) Uani 1 1 d .
H32A H 1.6628 0.3012 0.5961 0.088 Uiso 1 1 calc R
C33 C 2.1443(6) 0.8489(6) 0.5787(5) 0.094(2) Uani 1 1 d .
H33A H 2.1597 0.9142 0.5799 0.141 Uiso 1 1 calc R
H33B H 2.0559 0.8732 0.5500 0.141 Uiso 1 1 calc R
H33C H 2.2043 0.8214 0.5370 0.141 Uiso 1 1 calc R
H4E H 1.799(4) 0.995(3) 0.186(3) 0.038(11) Uiso 1 1 d .
H3E H 1.627(3) 0.927(4) 0.059(3) 0.050(13) Uiso 1 1 d D
H2E H 1.319(4) 0.947(4) 0.212(3) 0.048(12) Uiso 1 1 d .
H1E H 1.097(4) 0.850(3) 0.179(3) 0.044(12) Uiso 1 1 d .

loop_
_atom_site_aniso_label
_atom_site_aniso_U_11
_atom_site_aniso_U_22
_atom_site_aniso_U_33
_atom_site_aniso_U_23
_atom_site_aniso_U_13
_atom_site_aniso_U_12
Ho1 0.03397(10) 0.02357(9) 0.03024(10) -0.01513(7) 0.00128(7) -0.00932(7)
S1 0.0433(7) 0.1111(11) 0.0872(10) -0.0776(9) 0.0201(6) -0.0336(7)
S2 0.0394(6) 0.0668(8) 0.0652(8) -0.0396(7) 0.0135(5) -0.0246(6)
O1 0.0538(19) 0.060(2) 0.074(2) -0.0469(18) 0.0251(16) -0.0322(16)
O2 0.0384(15) 0.0344(14) 0.0381(15) -0.0223(12) -0.0007(11) -0.0154(12)
O3 0.0477(16) 0.0293(14) 0.0434(16) -0.0188(13) -0.0050(13) -0.0119(13)
O4 0.0430(18) 0.099(3) 0.097(3) -0.078(2) -0.0031(18) -0.0104(18)
O5 0.0477(16) 0.0280(14) 0.0334(15) -0.0155(12) 0.0074(12) -0.0113(12)
O6 0.0487(16) 0.0310(14) 0.0404(15) -0.0205(13) 0.0133(12) -0.0161(12)
O7 0.0517(19) 0.059(2) 0.0495(19) -0.0224(17) 0.0039(15) -0.0178(16)
O8 0.0450(18) 0.0460(18) 0.0539(19) -0.0107(15) -0.0040(15) -0.0175(14)
O9 0.049(2) 0.077(3) 0.086(3) -0.028(2) -0.0267(19) -0.0049(18)
O10 0.089(4) 0.155(5) 0.123(4) -0.051(4) 0.014(3) -0.053(3)
N1 0.037(2) 0.056(2) 0.057(2) -0.040(2) 0.0017(17) -0.0197(17)
N2 0.0353(18) 0.044(2) 0.0395(19) -0.0298(17) 0.0006(15) -0.0109(15)
N3 0.044(2) 0.054(2) 0.054(2) -0.036(2) 0.0009(17) -0.0176(18)
N4 0.0359(19) 0.042(2) 0.0383(19) -0.0240(16) 0.0051(15) -0.0132(16)
N5 0.048(2) 0.0322(18) 0.046(2) -0.0223(17) 0.0011(16) -0.0055(15)
N6 0.048(2) 0.0295(17) 0.043(2) -0.0147(16) -0.0048(16) -0.0148(15)
N7 0.046(2) 0.041(2) 0.057(3) -0.027(2) -0.0105(19) -0.0065(17)
C1 0.055(3) 0.052(3) 0.056(3) -0.028(2) 0.001(2) -0.020(2)
C2 0.085(4) 0.043(3) 0.076(4) -0.022(3) -0.008(3) -0.032(3)
C3 0.112(5) 0.049(3) 0.087(4) -0.045(3) -0.006(4) -0.020(3)
C4 0.112(5) 0.058(3) 0.067(4) -0.045(3) 0.019(3) -0.023(3)
C5 0.081(3) 0.044(3) 0.046(3) -0.023(2) 0.014(2) -0.025(2)
C6 0.054(3) 0.034(2) 0.033(2) -0.0165(18) -0.0040(18) -0.0142(19)
C7 0.050(3) 0.042(2) 0.035(2) -0.0218(19) 0.0052(19) -0.017(2)
C8 0.040(2) 0.044(2) 0.041(2) -0.029(2) -0.0023(18) -0.0115(18)
C9 0.038(2) 0.037(2) 0.044(2) -0.026(2) -0.0033(18) -0.0101(18)
C10 0.036(2) 0.035(2) 0.029(2) -0.0171(17) 0.0032(16) -0.0182(17)
C11 0.103(5) 0.076(4) 0.091(5) -0.057(4) -0.012(4) -0.021(4)
C12 0.165(8) 0.081(5) 0.131(7) -0.079(5) -0.031(6) -0.021(5)
C13 0.162(8) 0.085(5) 0.113(7) -0.079(5) -0.049(6) 0.023(5)
C14 0.108(5) 0.098(5) 0.071(4) -0.061(4) -0.022(4) 0.025(4)
C15 0.073(4) 0.074(4) 0.056(3) -0.041(3) -0.013(3) 0.009(3)
C16 0.067(3) 0.050(3) 0.053(3) -0.035(2) -0.023(2) 0.002(2)
C17 0.048(3) 0.051(3) 0.044(3) -0.030(2) -0.010(2) -0.003(2)
C18 0.046(2) 0.042(2) 0.034(2) -0.0188(19) 0.0074(18) -0.0210(19)
C19 0.046(2) 0.033(2) 0.036(2) -0.0192(18) 0.0106(18) -0.0168(18)
C20 0.035(2) 0.034(2) 0.033(2) -0.0180(18) 0.0048(16) -0.0164(17)
C21 0.059(3) 0.053(3) 0.058(3) -0.030(3) 0.018(2) -0.008(2)
C22 0.076(4) 0.072(4) 0.082(4) -0.049(3) 0.023(3) -0.002(3)
C23 0.075(4) 0.070(4) 0.097(5) -0.062(4) 0.004(3) 0.014(3)
C24 0.065(3) 0.046(3) 0.069(3) -0.039(3) -0.016(3) 0.005(2)
C25 0.050(3) 0.030(2) 0.051(3) -0.023(2) -0.013(2) -0.0020(19)
C26 0.052(3) 0.0233(19) 0.045(2) -0.0141(18) -0.019(2) -0.0071(18)
C27 0.065(3) 0.029(2) 0.052(3) -0.010(2) -0.028(2) -0.011(2)
C28 0.086(4) 0.030(2) 0.071(4) -0.004(2) -0.029(3) -0.027(3)
C29 0.072(3) 0.045(3) 0.065(3) -0.006(3) -0.006(3) -0.032(3)
C30 0.063(3) 0.037(2) 0.052(3) -0.013(2) -0.002(2) -0.022(2)
C31 0.090(4) 0.042(3) 0.092(5) -0.043(3) -0.028(4) 0.009(3)
C32 0.095(4) 0.029(3) 0.088(4) -0.027(3) -0.042(4) -0.003(3)
C33 0.091(5) 0.107(5) 0.097(5) -0.057(5) 0.015(4) -0.033(4)

loop_
_atom_type_symbol
_atom_type_description
_atom_type_scat_dispersion_real
_atom_type_scat_dispersion_imag
_atom_type_scat_source
C C 0.0033 0.0016 'International Tables Vol C Tables 4.2.6.8 and 6.1.1.4'
H H 0.0000 0.0000 'International Tables Vol C Tables 4.2.6.8 and 6.1.1.4'
N N 0.0061 0.0033 'International Tables Vol C Tables 4.2.6.8 and 6.1.1.4'
O O 0.0106 0.0060 'International Tables Vol C Tables 4.2.6.8 and 6.1.1.4'
S S 0.1246 0.1234 'International Tables Vol C Tables 4.2.6.8 and 6.1.1.4'
Ho Ho -0.2175 4.6783 'International Tables Vol C Tables 4.2.6.8 and 6.1.1.4'

loop_
_geom_angle_atom_site_label_1
_geom_angle_atom_site_label_2
_geom_angle_atom_site_label_3
_geom_angle
_geom_angle_site_symmetry_1
_geom_angle_site_symmetry_3
O6 Ho1 O5 138.59(9) 2_876 .
O6 Ho1 O2 73.99(9) 2_876 2_876
O5 Ho1 O2 76.82(9) . 2_876
O6 Ho1 O8 79.77(10) 2_876 .
O5 Ho1 O8 126.83(10) . .
O2 Ho1 O8 86.16(10) 2_876 .
O6 Ho1 O3 95.10(9) 2_876 .
O5 Ho1 O3 79.11(9) . .
O2 Ho1 O3 126.10(9) 2_876 .
O8 Ho1 O3 144.91(10) . .
O6 Ho1 O2 72.87(9) 2_876 .
O5 Ho1 O2 71.32(9) . .
O2 Ho1 O2 74.16(9) 2_876 .
O8 Ho1 O2 149.71(10) . .
O3 Ho1 O2 52.53(8) . .
O6 Ho1 N5 140.58(10) 2_876 .
O5 Ho1 N5 78.84(10) . .
O2 Ho1 N5 140.59(10) 2_876 .
O8 Ho1 N5 84.17(11) . .
O3 Ho1 N5 78.08(10) . .
O2 Ho1 N5 125.51(9) . .
O6 Ho1 O7 122.29(10) 2_876 .
O5 Ho1 O7 75.74(10) . .
O2 Ho1 O7 74.41(10) 2_876 .
O8 Ho1 O7 51.12(10) . .
O3 Ho1 O7 142.27(10) . .
O2 Ho1 O7 138.55(9) . .
N5 Ho1 O7 69.82(11) . .
O6 Ho1 N6 76.24(10) 2_876 .
O5 Ho1 N6 137.02(10) . .
O2 Ho1 N6 146.16(10) 2_876 .
O8 Ho1 N6 72.99(10) . .
O3 Ho1 N6 72.08(10) . .
O2 Ho1 N6 111.73(10) . .
N5 Ho1 N6 64.65(11) . .
O7 Ho1 N6 109.46(11) . .
O6 Ho1 C10 84.90(10) 2_876 .
O5 Ho1 C10 72.13(10) . .
O2 Ho1 C10 100.34(10) 2_876 .
O8 Ho1 C10 161.03(11) . .
O3 Ho1 C10 25.90(9) . .
O2 Ho1 C10 26.70(9) . .
N5 Ho1 C10 101.07(11) . .
O7 Ho1 C10 147.77(11) . .
N6 Ho1 C10 92.63(11) . .
O6 Ho1 N7 102.07(11) 2_876 .
O5 Ho1 N7 101.37(11) . .
O2 Ho1 N7 80.54(9) 2_876 .
O8 Ho1 N7 25.56(10) . .
O3 Ho1 N7 151.81(9) . .
O2 Ho1 N7 154.63(9) . .
N5 Ho1 N7 74.44(10) . .
O7 Ho1 N7 25.63(10) . .
N6 Ho1 N7 90.37(11) . .
C10 Ho1 N7 172.90(11) . .
O6 Ho1 Ho1 69.04(7) 2_876 2_876
O5 Ho1 Ho1 69.77(7) . 2_876
O2 Ho1 Ho1 38.82(6) 2_876 2_876
O8 Ho1 Ho1 121.49(8) . 2_876
O3 Ho1 Ho1 87.58(7) . 2_876
O2 Ho1 Ho1 35.34(6) . 2_876
N5 Ho1 Ho1 147.46(8) . 2_876
O7 Ho1 Ho1 109.08(8) . 2_876
N6 Ho1 Ho1 137.79(8) . 2_876
C10 Ho1 Ho1 61.69(8) . 2_876
N7 Ho1 Ho1 119.34(7) . 2_876
C10 O2 Ho1 159.9(2) . 2_876
C10 O2 Ho1 90.6(2) . .
Ho1 O2 Ho1 105.84(9) 2_876 .
C10 O3 Ho1 95.7(2) . .
C20 O5 Ho1 135.9(2) . .
C20 O6 Ho1 137.1(2) . 2_876
N7 O7 Ho1 92.4(2) . .
N7 O8 Ho1 99.0(2) . .
C33 O10 H10 109.5 . .
C7 N1 C8 127.8(4) . .
C7 N1 H1E 114(3) . .
C8 N1 H1E 118(3) . .
C8 N2 C9 124.1(3) . .
C8 N2 H2E 116(3) . .
C9 N2 H2E 119(3) . .
C17 N3 C18 128.8(4) . .
C17 N3 H3E 119(3) . .
C18 N3 H3E 111(3) . .
C18 N4 C19 121.6(3) . .
C18 N4 H4E 120(3) . .
C19 N4 H4E 118(3) . .
C21 N5 C25 118.3(4) . .
C21 N5 Ho1 122.0(3) . .
C25 N5 Ho1 119.8(3) . .
C30 N6 C26 116.9(4) . .
C30 N6 Ho1 123.8(3) . .
C26 N6 Ho1 119.2(3) . .
O9 N7 O7 122.0(4) . .
O9 N7 O8 120.8(4) . .
O7 N7 O8 117.2(3) . .
O9 N7 Ho1 173.5(3) . .
O7 N7 Ho1 62.0(2) . .
O8 N7 Ho1 55.43(19) . .
C2 C1 C6 119.8(5) . .
C2 C1 H1A 120.1 . .
C6 C1 H1A 120.1 . .
C3 C2 C1 119.9(5) . .
C3 C2 H2A 120.1 . .
C1 C2 H2A 120.1 . .
C4 C3 C2 120.4(5) . .
C4 C3 H3A 119.8 . .
C2 C3 H3A 119.8 . .
C3 C4 C5 119.9(5) . .
C3 C4 H4A 120.1 . .
C5 C4 H4A 120.1 . .
C4 C5 C6 120.2(5) . .
C4 C5 H5A 119.9 . .
C6 C5 H5A 119.9 . .
C5 C6 C1 119.8(4) . .
C5 C6 C7 117.5(4) . .
C1 C6 C7 122.4(4) . .
O1 C7 N1 123.0(4) . .
O1 C7 C6 121.3(4) . .
N1 C7 C6 115.6(4) . .
N2 C8 N1 116.1(4) . .
N2 C8 S1 125.9(3) . .
N1 C8 S1 118.0(3) . .
N2 C9 C10 112.2(3) . .
N2 C9 H9A 109.2 . .
C10 C9 H9A 109.2 . .
N2 C9 H9B 109.2 . .
C10 C9 H9B 109.2 . .
H9A C9 H9B 107.9 . .
O3 C10 O2 120.8(3) . .
O3 C10 C9 122.0(3) . .
O2 C10 C9 117.2(3) . .
O3 C10 Ho1 58.43(18) . .
O2 C10 Ho1 62.67(18) . .
C9 C10 Ho1 174.7(3) . .
C16 C11 C12 119.6(7) . .
C16 C11 H11A 120.2 . .
C12 C11 H11A 120.2 . .
C13 C12 C11 119.7(8) . .
C13 C12 H12A 120.2 . .
C11 C12 H12A 120.2 . .
C12 C13 C14 121.2(6) . .
C12 C13 H13A 119.4 . .
C14 C13 H13A 119.4 . .
C13 C14 C15 120.1(7) . .
C13 C14 H14A 119.9 . .
C15 C14 H14A 119.9 . .
C16 C15 C14 118.3(6) . .
C16 C15 H15A 120.8 . .
C14 C15 H15A 120.8 . .
C11 C16 C15 120.9(5) . .
C11 C16 C17 121.1(5) . .
C15 C16 C17 118.0(5) . .
O4 C17 N3 122.4(4) . .
O4 C17 C16 122.1(4) . .
N3 C17 C16 115.4(4) . .
N4 C18 N3 116.3(4) . .
N4 C18 S2 125.0(3) . .
N3 C18 S2 118.7(3) . .
N4 C19 C20 114.5(3) . .
N4 C19 H19A 108.6 . .
C20 C19 H19A 108.6 . .
N4 C19 H19B 108.6 . .
C20 C19 H19B 108.6 . .
H19A C19 H19B 107.6 . .
O5 C20 O6 127.1(3) . .
O5 C20 C19 118.6(3) . .
O6 C20 C19 114.3(3) . .
N5 C21 C22 122.9(5) . .
N5 C21 H21A 118.5 . .
C22 C21 H21A 118.5 . .
C23 C22 C21 119.1(5) . .
C23 C22 H22A 120.4 . .
C21 C22 H22A 120.4 . .
C22 C23 C24 120.0(5) . .
C22 C23 H23A 120.0 . .
C24 C23 H23A 120.0 . .
C23 C24 C25 118.3(5) . .
C23 C24 C31 123.4(5) . .
C25 C24 C31 118.3(5) . .
N5 C25 C24 121.4(5) . .
N5 C25 C26 118.3(3) . .
C24 C25 C26 120.3(4) . .
N6 C26 C27 122.9(4) . .
N6 C26 C25 118.0(4) . .
C27 C26 C25 119.0(4) . .
C28 C27 C26 117.2(4) . .
C28 C27 C32 123.8(5) . .
C26 C27 C32 119.0(5) . .
C29 C28 C27 120.6(4) . .
C29 C28 H28A 119.7 . .
C27 C28 H28A 119.7 . .
C28 C29 C30 118.1(5) . .
C28 C29 H29A 120.9 . .
C30 C29 H29A 120.9 . .
N6 C30 C29 124.2(5) . .
N6 C30 H30A 117.9 . .
C29 C30 H30A 117.9 . .
C32 C31 C24 121.3(5) . .
C32 C31 H31A 119.4 . .
C24 C31 H31A 119.4 . .
C31 C32 C27 122.0(5) . .
C31 C32 H32A 119.0 . .
C27 C32 H32A 119.0 . .
O10 C33 H33A 109.5 . .
O10 C33 H33B 109.5 . .
H33A C33 H33B 109.5 . .
O10 C33 H33C 109.5 . .
H33A C33 H33C 109.5 . .
H33B C33 H33C 109.5 . .

loop_
_geom_bond_atom_site_label_1
_geom_bond_atom_site_label_2
_geom_bond_distance
_geom_bond_site_symmetry_2
Ho1 O6 2.295(3) 2_876
Ho1 O5 2.310(3) .
Ho1 O2 2.318(2) 2_876
Ho1 O8 2.410(3) .
Ho1 O3 2.421(3) .
Ho1 O2 2.513(3) .
Ho1 N5 2.527(3) .
Ho1 O7 2.554(3) .
Ho1 N6 2.557(3) .
Ho1 C10 2.828(4) .
Ho1 N7 2.891(4) .
Ho1 Ho1 3.8558(15) 2_876
S1 C8 1.662(4) .
S2 C18 1.656(4) .
O1 C7 1.212(5) .
O2 C10 1.271(4) .
O2 Ho1 2.318(2) 2_876
O3 C10 1.241(4) .
O4 C17 1.215(5) .
O5 C20 1.248(4) .
O6 C20 1.256(4) .
O6 Ho1 2.295(3) 2_876
O7 N7 1.251(4) .
O8 N7 1.263(4) .
O9 N7 1.234(4) .
O10 C33 1.415(7) .
O10 H10 0.8200 .
N1 C7 1.378(5) .
N1 C8 1.392(5) .
N1 H1E 0.88(4) .
N2 C8 1.315(5) .
N2 C9 1.446(4) .
N2 H2E 0.92(4) .
N3 C17 1.359(5) .
N3 C18 1.402(5) .
N3 H3E 0.894(10) .
N4 C18 1.321(5) .
N4 C19 1.448(5) .
N4 H4E 0.87(4) .
N5 C21 1.321(5) .
N5 C25 1.370(5) .
N6 C30 1.319(5) .
N6 C26 1.360(5) .
C1 C2 1.381(6) .
C1 C6 1.383(6) .
C1 H1A 0.9300 .
C2 C3 1.374(7) .
C2 H2A 0.9300 .
C3 C4 1.372(8) .
C3 H3A 0.9300 .
C4 C5 1.375(6) .
C4 H4A 0.9300 .
C5 C6 1.377(6) .
C5 H5A 0.9300 .
C6 C7 1.497(5) .
C9 C10 1.499(5) .
C9 H9A 0.9700 .
C9 H9B 0.9700 .
C11 C16 1.381(8) .
C11 C12 1.390(8) .
C11 H11A 0.9300 .
C12 C13 1.362(11) .
C12 H12A 0.9300 .
C13 C14 1.367(11) .
C13 H13A 0.9300 .
C14 C15 1.403(7) .
C14 H14A 0.9300 .
C15 C16 1.383(7) .
C15 H15A 0.9300 .
C16 C17 1.485(6) .
C19 C20 1.515(5) .
C19 H19A 0.9700 .
C19 H19B 0.9700 .
C21 C22 1.395(6) .
C21 H21A 0.9300 .
C22 C23 1.360(8) .
C22 H22A 0.9300 .
C23 C24 1.383(8) .
C23 H23A 0.9300 .
C24 C25 1.407(6) .
C24 C31 1.444(8) .
C25 C26 1.430(6) .
C26 C27 1.407(6) .
C27 C28 1.384(7) .
C27 C32 1.434(7) .
C28 C29 1.360(7) .
C28 H28A 0.9300 .
C29 C30 1.398(6) .
C29 H29A 0.9300 .
C30 H30A 0.9300 .
C31 C32 1.313(8) .
C31 H31A 0.9300 .
C32 H32A 0.9300 .
C33 H33A 0.9600 .
C33 H33B 0.9600 .
C33 H33C 0.9600 .

loop_
_geom_hbond_atom_site_label_D
_geom_hbond_atom_site_label_H
_geom_hbond_atom_site_label_A
_geom_hbond_distance_DH
_geom_hbond_distance_HA
_geom_hbond_distance_DA
_geom_hbond_angle_DHA
_geom_hbond_site_symmetry_A
N4 H4E S1 0.87(4) 2.72(4) 3.409(4) 137(3) 1_655
N3 H3E S2 0.894(10) 2.82(2) 3.646(4) 154(3) 2_875
N1 H1E O4 0.88(4) 2.10(4) 2.899(5) 150(4) 1_455
O10 H10 O9 0.82 2.10 2.920(6) 174.8 .
N4 H4E O4 0.87(4) 2.02(4) 2.668(5) 130(3) .
N2 H2E O1 0.92(4) 1.93(4) 2.665(4) 136(3) .
N2 H2E S2 0.92(4) 2.75(4) 3.378(4) 126(3) .

loop_
_geom_torsion_atom_site_label_1
_geom_torsion_atom_site_label_2
_geom_torsion_atom_site_label_3
_geom_torsion_atom_site_label_4
_geom_torsion
_geom_torsion_site_symmetry_1
_geom_torsion_site_symmetry_4
O6 Ho1 O2 C10 -113.9(2) 2_876 .
O5 Ho1 O2 C10 87.2(2) . .
O2 Ho1 O2 C10 168.3(2) 2_876 .
O8 Ho1 O2 C10 -140.3(2) . .
O3 Ho1 O2 C10 -3.24(19) . .
N5 Ho1 O2 C10 26.7(2) . .
O7 Ho1 O2 C10 126.4(2) . .
N6 Ho1 O2 C10 -46.9(2) . .
N7 Ho1 O2 C10 164.1(3) . .
Ho1 Ho1 O2 C10 168.3(2) 2_876 .
O6 Ho1 O2 Ho1 77.72(10) 2_876 2_876
O5 Ho1 O2 Ho1 -81.13(10) . 2_876
O2 Ho1 O2 Ho1 0.000(1) 2_876 2_876
O8 Ho1 O2 Ho1 51.4(2) . 2_876
O3 Ho1 O2 Ho1 -171.58(15) . 2_876
N5 Ho1 O2 Ho1 -141.64(12) . 2_876
O7 Ho1 O2 Ho1 -41.98(17) . 2_876
N6 Ho1 O2 Ho1 144.72(11) . 2_876
C10 Ho1 O2 Ho1 -168.3(2) . 2_876
N7 Ho1 O2 Ho1 -4.3(3) . 2_876
O6 Ho1 O3 C10 67.2(2) 2_876 .
O5 Ho1 O3 C10 -71.4(2) . .
O2 Ho1 O3 C10 -6.7(3) 2_876 .
O8 Ho1 O3 C10 146.6(2) . .
O2 Ho1 O3 C10 3.3(2) . .
N5 Ho1 O3 C10 -152.1(2) . .
O7 Ho1 O3 C10 -120.2(2) . .
N6 Ho1 O3 C10 140.9(2) . .
N7 Ho1 O3 C10 -165.2(2) . .
Ho1 Ho1 O3 C10 -1.5(2) 2_876 .
O6 Ho1 O5 C20 8.0(4) 2_876 .
O2 Ho1 O5 C20 -38.0(3) 2_876 .
O8 Ho1 O5 C20 -112.9(3) . .
O3 Ho1 O5 C20 93.4(3) . .
O2 Ho1 O5 C20 39.5(3) . .
N5 Ho1 O5 C20 173.2(4) . .
O7 Ho1 O5 C20 -115.0(3) . .
N6 Ho1 O5 C20 141.6(3) . .
C10 Ho1 O5 C20 67.6(3) . .
N7 Ho1 O5 C20 -115.4(3) . .
Ho1 Ho1 O5 C20 1.9(3) 2_876 .
O6 Ho1 O7 N7 41.8(3) 2_876 .
O5 Ho1 O7 N7 -179.2(2) . .
O2 Ho1 O7 N7 100.8(2) 2_876 .
O8 Ho1 O7 N7 3.0(2) . .
O3 Ho1 O7 N7 -129.5(2) . .
O2 Ho1 O7 N7 142.7(2) . .
N5 Ho1 O7 N7 -96.0(2) . .
N6 Ho1 O7 N7 -43.9(2) . .
C10 Ho1 O7 N7 -174.6(2) . .
Ho1 Ho1 O7 N7 118.5(2) 2_876 .
O6 Ho1 O8 N7 -150.4(2) 2_876 .
O5 Ho1 O8 N7 -5.7(3) . .
O2 Ho1 O8 N7 -76.0(2) 2_876 .
O3 Ho1 O8 N7 125.3(2) . .
O2 Ho1 O8 N7 -124.9(2) . .
N5 Ho1 O8 N7 65.7(2) . .
O7 Ho1 O8 N7 -3.0(2) . .
N6 Ho1 O8 N7 130.9(3) . .
C10 Ho1 O8 N7 173.0(3) . .
Ho1 Ho1 O8 N7 -92.9(2) 2_876 .
O6 Ho1 N5 C21 -171.9(3) 2_876 .
O5 Ho1 N5 C21 23.6(3) . .
O2 Ho1 N5 C21 -29.1(4) 2_876 .
O8 Ho1 N5 C21 -105.8(3) . .
O3 Ho1 N5 C21 104.7(3) . .
O2 Ho1 N5 C21 80.8(4) . .
O7 Ho1 N5 C21 -55.2(3) . .
N6 Ho1 N5 C21 -179.7(4) . .
C10 Ho1 N5 C21 92.7(3) . .
N7 Ho1 N5 C21 -81.7(3) . .
Ho1 Ho1 N5 C21 38.9(4) 2_876 .
O6 Ho1 N5 C25 7.6(4) 2_876 .
O5 Ho1 N5 C25 -157.0(3) . .
O2 Ho1 N5 C25 150.3(3) 2_876 .
O8 Ho1 N5 C25 73.6(3) . .
O3 Ho1 N5 C25 -75.9(3) . .
O2 Ho1 N5 C25 -99.8(3) . .
O7 Ho1 N5 C25 124.3(3) . .
N6 Ho1 N5 C25 -0.3(3) . .
C10 Ho1 N5 C25 -87.9(3) . .
N7 Ho1 N5 C25 97.7(3) . .
Ho1 Ho1 N5 C25 -141.6(2) 2_876 .
O6 Ho1 N6 C30 7.3(3) 2_876 .
O5 Ho1 N6 C30 -143.2(3) . .
O2 Ho1 N6 C30 36.2(4) 2_876 .
O8 Ho1 N6 C30 90.6(3) . .
O3 Ho1 N6 C30 -92.8(3) . .
O2 Ho1 N6 C30 -57.6(3) . .
N5 Ho1 N6 C30 -177.8(4) . .
O7 Ho1 N6 C30 127.1(3) . .
C10 Ho1 N6 C30 -76.8(3) . .
N7 Ho1 N6 C30 109.6(3) . .
Ho1 Ho1 N6 C30 -27.8(4) 2_876 .
O6 Ho1 N6 C26 -175.7(3) 2_876 .
O5 Ho1 N6 C26 33.9(3) . .
O2 Ho1 N6 C26 -146.7(2) 2_876 .
O8 Ho1 N6 C26 -92.3(3) . .
O3 Ho1 N6 C26 84.2(3) . .
O2 Ho1 N6 C26 119.4(3) . .
N5 Ho1 N6 C26 -0.8(3) . .
O7 Ho1 N6 C26 -55.9(3) . .
C10 Ho1 N6 C26 100.2(3) . .
N7 Ho1 N6 C26 -73.3(3) . .
Ho1 Ho1 N6 C26 149.2(2) 2_876 .
Ho1 O7 N7 O9 174.0(3) . .
Ho1 O7 N7 O8 -5.0(3) . .
Ho1 O8 N7 O9 -173.6(3) . .
Ho1 O8 N7 O7 5.4(4) . .
O6 Ho1 N7 O9 86(3) 2_876 .
O5 Ho1 N7 O9 -128(3) . .
O2 Ho1 N7 O9 158(3) 2_876 .
O8 Ho1 N7 O9 57(3) . .
O3 Ho1 N7 O9 -40(3) . .
O2 Ho1 N7 O9 162(3) . .
N5 Ho1 N7 O9 -53(3) . .
O7 Ho1 N7 O9 -129(3) . .
N6 Ho1 N7 O9 10(3) . .
C10 Ho1 N7 O9 -105(3) . .
Ho1 Ho1 N7 O9 159(3) 2_876 .
O6 Ho1 N7 O7 -144.8(2) 2_876 .
O5 Ho1 N7 O7 0.8(2) . .
O2 Ho1 N7 O7 -73.6(2) 2_876 .
O8 Ho1 N7 O7 -174.6(4) . .
O3 Ho1 N7 O7 88.9(3) . .
O2 Ho1 N7 O7 -69.4(3) . .
N5 Ho1 N7 O7 75.7(2) . .
N6 Ho1 N7 O7 139.2(2) . .
C10 Ho1 N7 O7 24.1(9) . .
Ho1 Ho1 N7 O7 -72.2(2) 2_876 .
O6 Ho1 N7 O8 29.8(2) 2_876 .
O5 Ho1 N7 O8 175.4(2) . .
O2 Ho1 N7 O8 101.0(2) 2_876 .
O3 Ho1 N7 O8 -96.5(3) . .
O2 Ho1 N7 O8 105.2(3) . .
N5 Ho1 N7 O8 -109.7(2) . .
O7 Ho1 N7 O8 174.6(4) . .
N6 Ho1 N7 O8 -46.2(2) . .
C10 Ho1 N7 O8 -161.3(7) . .
Ho1 Ho1 N7 O8 102.3(2) 2_876 .
C6 C1 C2 C3 -1.4(7) . .
C1 C2 C3 C4 -0.4(8) . .
C2 C3 C4 C5 2.0(9) . .
C3 C4 C5 C6 -1.9(8) . .
C4 C5 C6 C1 0.2(7) . .
C4 C5 C6 C7 173.8(4) . .
C2 C1 C6 C5 1.5(7) . .
C2 C1 C6 C7 -171.8(4) . .
C8 N1 C7 O1 -15.2(7) . .
C8 N1 C7 C6 161.6(4) . .
C5 C6 C7 O1 -23.7(6) . .
C1 C6 C7 O1 149.8(4) . .
C5 C6 C7 N1 159.4(4) . .
C1 C6 C7 N1 -27.1(6) . .
C9 N2 C8 N1 -177.4(3) . .
C9 N2 C8 S1 0.4(6) . .
C7 N1 C8 N2 12.1(6) . .
C7 N1 C8 S1 -165.8(4) . .
C8 N2 C9 C10 118.6(4) . .
Ho1 O3 C10 O2 -6.1(4) . .
Ho1 O3 C10 C9 173.7(3) . .
Ho1 O2 C10 O3 151.4(5) 2_876 .
Ho1 O2 C10 O3 5.8(3) . .
Ho1 O2 C10 C9 -28.5(9) 2_876 .
Ho1 O2 C10 C9 -174.0(3) . .
Ho1 O2 C10 Ho1 145.5(7) 2_876 .
N2 C9 C10 O3 -8.3(5) . .
N2 C9 C10 O2 171.5(3) . .
N2 C9 C10 Ho1 84(3) . .
O6 Ho1 C10 O3 -112.8(2) 2_876 .
O5 Ho1 C10 O3 102.1(2) . .
O2 Ho1 C10 O3 174.5(2) 2_876 .
O8 Ho1 C10 O3 -76.8(4) . .
O2 Ho1 C10 O3 -174.1(4) . .
N5 Ho1 C10 O3 27.8(2) . .
O7 Ho1 C10 O3 97.4(3) . .
N6 Ho1 C10 O3 -36.9(2) . .
N7 Ho1 C10 O3 78.0(8) . .
Ho1 Ho1 C10 O3 178.3(2) 2_876 .
O6 Ho1 C10 O2 61.3(2) 2_876 .
O5 Ho1 C10 O2 -83.8(2) . .
O2 Ho1 C10 O2 -11.4(2) 2_876 .
O8 Ho1 C10 O2 97.3(4) . .
O3 Ho1 C10 O2 174.1(4) . .
N5 Ho1 C10 O2 -158.1(2) . .
O7 Ho1 C10 O2 -88.5(3) . .
N6 Ho1 C10 O2 137.2(2) . .
N7 Ho1 C10 O2 -107.9(8) . .
Ho1 Ho1 C10 O2 -7.63(16) 2_876 .
O6 Ho1 C10 C9 151(3) 2_876 .
O5 Ho1 C10 C9 6(3) . .
O2 Ho1 C10 C9 79(3) 2_876 .
O8 Ho1 C10 C9 -173(3) . .
O3 Ho1 C10 C9 -96(3) . .
O2 Ho1 C10 C9 90(3) . .
N5 Ho1 C10 C9 -68(3) . .
O7 Ho1 C10 C9 1(3) . .
N6 Ho1 C10 C9 -133(3) . .
N7 Ho1 C10 C9 -18(3) . .
Ho1 Ho1 C10 C9 82(3) 2_876 .
C16 C11 C12 C13 -3.5(10) . .
C11 C12 C13 C14 3.1(12) . .
C12 C13 C14 C15 0.5(11) . .
C13 C14 C15 C16 -3.8(8) . .
C12 C11 C16 C15 0.2(8) . .
C12 C11 C16 C17 -178.3(5) . .
C14 C15 C16 C11 3.4(7) . .
C14 C15 C16 C17 -178.0(4) . .
C18 N3 C17 O4 1.1(8) . .
C18 N3 C17 C16 -177.7(4) . .
C11 C16 C17 O4 136.3(5) . .
C15 C16 C17 O4 -42.3(6) . .
C11 C16 C17 N3 -44.9(6) . .
C15 C16 C17 N3 136.6(5) . .
C19 N4 C18 N3 -179.0(3) . .
C19 N4 C18 S2 2.3(5) . .
C17 N3 C18 N4 -8.9(6) . .
C17 N3 C18 S2 170.0(4) . .
C18 N4 C19 C20 79.4(5) . .
Ho1 O5 C20 O6 5.1(6) . .
Ho1 O5 C20 C19 -176.2(2) . .
Ho1 O6 C20 O5 -15.4(6) 2_876 .
Ho1 O6 C20 C19 165.9(2) 2_876 .
N4 C19 C20 O5 19.3(5) . .
N4 C19 C20 O6 -161.9(3) . .
C25 N5 C21 C22 1.3(7) . .
Ho1 N5 C21 C22 -179.3(4) . .
N5 C21 C22 C23 -1.5(9) . .
C21 C22 C23 C24 0.4(9) . .
C22 C23 C24 C25 0.7(8) . .
C22 C23 C24 C31 -179.6(5) . .
C21 N5 C25 C24 -0.1(6) . .
Ho1 N5 C25 C24 -179.5(3) . .
C21 N5 C25 C26 -179.3(4) . .
Ho1 N5 C25 C26 1.2(5) . .
C23 C24 C25 N5 -0.9(7) . .
C31 C24 C25 N5 179.4(4) . .
C23 C24 C25 C26 178.3(4) . .
C31 C24 C25 C26 -1.4(6) . .
C30 N6 C26 C27 -1.1(6) . .
Ho1 N6 C26 C27 -178.3(3) . .
C30 N6 C26 C25 179.0(4) . .
Ho1 N6 C26 C25 1.7(5) . .
N5 C25 C26 N6 -2.0(6) . .
C24 C25 C26 N6 178.8(4) . .
N5 C25 C26 C27 178.1(4) . .
C24 C25 C26 C27 -1.2(6) . .
N6 C26 C27 C28 2.0(6) . .
C25 C26 C27 C28 -178.0(4) . .
N6 C26 C27 C32 -178.2(4) . .
C25 C26 C27 C32 1.7(6) . .
C26 C27 C28 C29 -1.8(7) . .
C32 C27 C28 C29 178.5(4) . .
C27 C28 C29 C30 0.7(7) . .
C26 N6 C30 C29 -0.1(6) . .
Ho1 N6 C30 C29 177.0(3) . .
C28 C29 C30 N6 0.3(7) . .
C23 C24 C31 C32 -176.1(5) . .
C25 C24 C31 C32 3.6(8) . .
C24 C31 C32 C27 -3.1(8) . .
C28 C27 C32 C31 -179.8(5) . .
C26 C27 C32 C31 0.4(7) . .
